data_4313793
loop_
_publ_author_name
'Kwasi Mitchell'
'Fu Qiang Huang'
'Adam D. McFarland'
'Christy L. Haynes'
'Rebecca C. Somers'
'Richard P. Van Duyne'
'James A. Ibers'

_publ_section_title
;
 The CsLnMSe3 Semiconductors (Ln = Rare-Earth Element, Y; M = Zn, Cd, Hg)
;
_journal_name_full 'Inorganic Chemistry'
_journal_page_first 4109
_journal_page_last 4116
_journal_paper_doi 10.1021/ic020733f
_journal_volume 42
_journal_year 2003
_chemical_formula_sum 'Cd Cs Se3 Tb'
_chemical_formula_weight 641.11
_chemical_name_systematic
;
  ?
;
_space_group_IT_number 63
_symmetry_cell_setting orthorhombic
_symmetry_space_group_name_Hall '-C 2c 2'
_symmetry_space_group_name_H-M 'C m c m'
_atom_sites_solution_hydrogens geom
_atom_sites_solution_primary direct
_atom_sites_solution_secondary difmap
_audit_creation_method SHELXL-97
_cell_angle_alpha 90.00
_cell_angle_beta 90.00
_cell_angle_gamma 90.00
_cell_formula_units_Z 4
_cell_length_a 4.2612(3)
_cell_length_b 15.8319(12)
_cell_length_c 11.1096(9)
_cell_measurement_temperature 153(2)
_cell_volume 749.49(10)
_computing_cell_refinement 'SMART version 5.054 (Bruker, 2000)'
_computing_data_collection 'SMART version 5.054 (Bruker, 2000)'
_computing_data_reduction 'SAINT-Plus version 6.22 (Bruker, 2000)'
_computing_molecular_graphics 'SHELXTL-97 (Sheldrick, 1997)'
_computing_publication_material 'SHELXTL-97 (Sheldrick, 1997)'
_computing_structure_refinement 'SHELXL-97 (Sheldrick, 1997)'
_computing_structure_solution 'SHELXS-97 (Sheldrick, 1990)'
_diffrn_ambient_temperature 153(2)
_diffrn_measured_fraction_theta_full 0.941
_diffrn_measured_fraction_theta_max 0.941
_diffrn_measurement_device_type 'Bruker Smart 1000 CCD'
_diffrn_measurement_method \w
_diffrn_radiation_monochromator graphite
_diffrn_radiation_source 'fine-focus sealed tube'
_diffrn_radiation_type MoK\a
_diffrn_radiation_wavelength 0.71073
_diffrn_reflns_av_R_equivalents 0.0361
_diffrn_reflns_av_sigmaI/netI 0.0207
_diffrn_reflns_limit_h_max 5
_diffrn_reflns_limit_h_min -5
_diffrn_reflns_limit_k_max 20
_diffrn_reflns_limit_k_min -20
_diffrn_reflns_limit_l_max 14
_diffrn_reflns_limit_l_min -14
_diffrn_reflns_number 4297
_diffrn_reflns_theta_full 28.81
_diffrn_reflns_theta_max 28.81
_diffrn_reflns_theta_min 2.57
_diffrn_standards_decay_% <2
_diffrn_standards_interval_count none
_diffrn_standards_interval_time none
_diffrn_standards_number none
_exptl_absorpt_coefficient_mu 31.430
_exptl_absorpt_correction_T_max 0.55292
_exptl_absorpt_correction_T_min 0.22301
_exptl_absorpt_correction_type numerical
_exptl_absorpt_process_details 'faces indexed'
_exptl_crystal_colour clear
_exptl_crystal_density_diffrn 5.682
_exptl_crystal_density_meas ?
_exptl_crystal_density_method 'not measured'
_exptl_crystal_description plate
_exptl_crystal_F_000 1080
_exptl_crystal_size_max 0.110
_exptl_crystal_size_mid 0.024
_exptl_crystal_size_min 0.020
_refine_diff_density_max 2.032
_refine_diff_density_min -1.262
_refine_diff_density_rms 0.294
_refine_ls_extinction_coef 0.00221(15)
_refine_ls_extinction_expression Fc^*^=kFc[1+0.001xFc^2^\l^3^/sin(2\q)]^-1/4^
_refine_ls_extinction_method SHELXL
_refine_ls_goodness_of_fit_ref 0.983
_refine_ls_hydrogen_treatment mixed
_refine_ls_matrix_type full
_refine_ls_number_parameters 24
_refine_ls_number_reflns 544
_refine_ls_number_restraints 0
_refine_ls_restrained_S_all 0.983
_refine_ls_R_factor_all 0.0203
_refine_ls_R_factor_gt 0.0186
_refine_ls_shift/su_max 0.001
_refine_ls_shift/su_mean 0.000
_refine_ls_structure_factor_coef Fsqd
_refine_ls_weighting_details
; calc
  [1.00000+0.00000exp(0.00(sin\q/\l)^2^)]/
    [\s^2^(Fo^2^)+0.0000+0.0000*P+(0.0400P)^2^+0.0000sin\q/\l]
  where P = 1.00000Fo^2^ + 0.00000Fc^2^
;
_refine_ls_weighting_scheme calc
_refine_ls_wR_factor_gt 0.0506
_refine_ls_wR_factor_ref 0.0516
_reflns_number_gt 512
_reflns_number_total 544
_reflns_threshold_expression >2sigma(I)
_cod_data_source_file ic020733f_06.cif
_cod_data_source_block CsTbCdSe3
_cod_depositor_comments
;
The following automatic conversions were performed:

'_exptl_crystal_density_meas' value 'not measured' was changed to '?'
- the value is perceived as not measured.

Automatic conversion script
Id: cif_fix_values 3008 2015-01-20 13:52:24Z robertas 
;
_cod_database_code 4313793

loop_
_symmetry_equiv_pos_as_xyz
'x, y, z'
'-x, -y, z+1/2'
'-x, y, -z+1/2'
'x, -y, -z'
'x+1/2, y+1/2, z'
'-x+1/2, -y+1/2, z+1/2'
'-x+1/2, y+1/2, -z+1/2'
'x+1/2, -y+1/2, -z'
'-x, -y, -z'
'x, y, -z-1/2'
'x, -y, z-1/2'
'-x, y, z'
'-x+1/2, -y+1/2, -z'
'x+1/2, y+1/2, -z-1/2'
'x+1/2, -y+1/2, z-1/2'
'-x+1/2, y+1/2, z'

loop_
_atom_site_label
_atom_site_type_symbol
_atom_site_fract_x
_atom_site_fract_y
_atom_site_fract_z
_atom_site_U_iso_or_equiv
_atom_site_adp_type
_atom_site_occupancy
_atom_site_symmetry_multiplicity
_atom_site_calc_flag
_atom_site_refinement_flags
_atom_site_disorder_assembly
_atom_site_disorder_group
Tb1 Tb 0.0000 0.0000 0.0000 0.00778(15) Uani 1 4 d S . .
Cs1 Cs 0.0000 0.74256(3) 0.2500 0.01465(17) Uani 1 4 d S . .
Cd1 Cd 0.0000 0.45839(3) 0.2500 0.00936(16) Uani 1 4 d S . .
Se1 Se 0.0000 0.37930(3) 0.04598(5) 0.00860(17) Uani 1 2 d S . .
Se2 Se 0.0000 0.05984(4) 0.2500 0.00755(18) Uani 1 4 d S . .

loop_
_atom_site_aniso_label
_atom_site_aniso_U_11
_atom_site_aniso_U_22
_atom_site_aniso_U_33
_atom_site_aniso_U_23
_atom_site_aniso_U_13
_atom_site_aniso_U_12
Tb1 0.0071(2) 0.0100(2) 0.0063(2) -0.00007(12) 0.000 0.000
Cs1 0.0130(3) 0.0107(3) 0.0203(3) 0.000 0.000 0.000
Cd1 0.0091(3) 0.0118(3) 0.0072(3) 0.000 0.000 0.000
Se1 0.0089(3) 0.0092(3) 0.0076(3) -0.00057(19) 0.000 0.000
Se2 0.0074(3) 0.0095(4) 0.0057(3) 0.000 0.000 0.000

loop_
_atom_type_symbol
_atom_type_description
_atom_type_scat_dispersion_real
_atom_type_scat_dispersion_imag
_atom_type_scat_source
Se Se -0.0929 2.2259 'International Tables Vol C Tables 4.2.6.8 and 6.1.1.4'
Cd Cd -0.8075 1.2024 'International Tables Vol C Tables 4.2.6.8 and 6.1.1.4'
Cs Cs -0.3680 2.1192 'International Tables Vol C Tables 4.2.6.8 and 6.1.1.4'
Tb Tb -0.1723 4.1537 'International Tables Vol C Tables 4.2.6.8 and 6.1.1.4'

loop_
_geom_angle_atom_site_label_1
_geom_angle_atom_site_label_2
_geom_angle_atom_site_label_3
_geom_angle
_geom_angle_site_symmetry_1
_geom_angle_site_symmetry_3
_geom_angle_publ_flag
Se1 Tb1 Se1 180.00(2) 13 5_445 ?
Se1 Tb1 Se1 94.253(15) 13 13_455 ?
Se1 Tb1 Se1 85.747(15) 5_445 13_455 ?
Se1 Tb1 Se1 85.747(15) 13 5_545 ?
Se1 Tb1 Se1 94.253(15) 5_445 5_545 ?
Se1 Tb1 Se1 180.00(2) 13_455 5_545 ?
Se1 Tb1 Se2 92.631(14) 13 9 ?
Se1 Tb1 Se2 87.369(14) 5_445 9 ?
Se1 Tb1 Se2 92.631(14) 13_455 9 ?
Se1 Tb1 Se2 87.369(14) 5_545 9 ?
Se1 Tb1 Se2 87.369(14) 13 . ?
Se1 Tb1 Se2 92.631(14) 5_445 . ?
Se1 Tb1 Se2 87.369(14) 13_455 . ?
Se1 Tb1 Se2 92.631(14) 5_545 . ?
Se2 Tb1 Se2 180.0 9 . ?
Se1 Tb1 Cd1 79.642(12) 13 5_545 ?
Se1 Tb1 Cd1 100.358(12) 5_445 5_545 ?
Se1 Tb1 Cd1 134.181(12) 13_455 5_545 ?
Se1 Tb1 Cd1 45.819(12) 5_545 5_545 ?
Se2 Tb1 Cd1 132.710(10) 9 5_545 ?
Se2 Tb1 Cd1 47.290(10) . 5_545 ?
Se1 Tb1 Cd1 100.358(12) 13 13_455 ?
Se1 Tb1 Cd1 79.642(12) 5_445 13_455 ?
Se1 Tb1 Cd1 45.819(12) 13_455 13_455 ?
Se1 Tb1 Cd1 134.181(12) 5_545 13_455 ?
Se2 Tb1 Cd1 47.290(10) 9 13_455 ?
Se2 Tb1 Cd1 132.710(10) . 13_455 ?
Cd1 Tb1 Cd1 180.000(17) 5_545 13_455 ?
Se1 Tb1 Cd1 45.819(12) 13 13 ?
Se1 Tb1 Cd1 134.181(12) 5_445 13 ?
Se1 Tb1 Cd1 100.358(12) 13_455 13 ?
Se1 Tb1 Cd1 79.642(12) 5_545 13 ?
Se2 Tb1 Cd1 47.290(10) 9 13 ?
Se2 Tb1 Cd1 132.710(10) . 13 ?
Cd1 Tb1 Cd1 106.524(6) 5_545 13 ?
Cd1 Tb1 Cd1 73.476(6) 13_455 13 ?
Se1 Tb1 Cd1 134.181(12) 13 5_445 ?
Se1 Tb1 Cd1 45.819(12) 5_445 5_445 ?
Se1 Tb1 Cd1 79.642(12) 13_455 5_445 ?
Se1 Tb1 Cd1 100.358(12) 5_545 5_445 ?
Se2 Tb1 Cd1 132.710(10) 9 5_445 ?
Se2 Tb1 Cd1 47.290(10) . 5_445 ?
Cd1 Tb1 Cd1 73.476(6) 5_545 5_445 ?
Cd1 Tb1 Cd1 106.524(6) 13_455 5_445 ?
Cd1 Tb1 Cd1 180.000(17) 13 5_445 ?
Se2 Cs1 Se2 72.746(18) 5_455 5 ?
Se2 Cs1 Se1 142.497(10) 5_455 14_556 ?
Se2 Cs1 Se1 97.270(9) 5 14_556 ?
Se2 Cs1 Se1 97.270(9) 5_455 14_456 ?
Se2 Cs1 Se1 142.497(10) 5 14_456 ?
Se1 Cs1 Se1 68.412(11) 14_556 14_456 ?
Se2 Cs1 Se1 97.270(9) 5_455 5_455 ?
Se2 Cs1 Se1 142.497(10) 5 5_455 ?
Se1 Cs1 Se1 110.330(19) 14_556 5_455 ?
Se1 Cs1 Se1 73.462(16) 14_456 5_455 ?
Se2 Cs1 Se1 142.497(10) 5_455 5 ?
Se2 Cs1 Se1 97.270(9) 5 5 ?
Se1 Cs1 Se1 73.462(16) 14_556 5 ?
Se1 Cs1 Se1 110.330(19) 14_456 5 ?
Se1 Cs1 Se1 68.412(11) 5_455 5 ?
Se2 Cs1 Se1 65.956(9) 5_455 9_565 ?
Se2 Cs1 Se1 65.956(9) 5 9_565 ?
Se1 Cs1 Se1 143.599(8) 14_556 9_565 ?
Se1 Cs1 Se1 143.599(7) 14_456 9_565 ?
Se1 Cs1 Se1 76.892(11) 5_455 9_565 ?
Se1 Cs1 Se1 76.892(11) 5 9_565 ?
Se2 Cs1 Se1 65.956(9) 5_455 2_565 ?
Se2 Cs1 Se1 65.956(9) 5 2_565 ?
Se1 Cs1 Se1 76.892(11) 14_556 2_565 ?
Se1 Cs1 Se1 76.892(11) 14_456 2_565 ?
Se1 Cs1 Se1 143.599(7) 5_455 2_565 ?
Se1 Cs1 Se1 143.599(7) 5 2_565 ?
Se1 Cs1 Se1 119.20(2) 9_565 2_565 ?
Se2 Cs1 Cd1 175.571(12) 5_455 5 ?
Se2 Cs1 Cd1 111.683(10) 5 5 ?
Se1 Cs1 Cd1 38.542(9) 14_556 5 ?
Se1 Cs1 Cd1 79.206(12) 14_456 5 ?
Se1 Cs1 Cd1 79.206(12) 5_455 5 ?
Se1 Cs1 Cd1 38.542(9) 5 5 ?
Se1 Cs1 Cd1 115.429(8) 9_565 5 ?
Se1 Cs1 Cd1 115.429(8) 2_565 5 ?
Se2 Cs1 Cd1 111.683(10) 5_455 5_455 ?
Se2 Cs1 Cd1 175.571(12) 5 5_455 ?
Se1 Cs1 Cd1 79.206(12) 14_556 5_455 ?
Se1 Cs1 Cd1 38.542(9) 14_456 5_455 ?
Se1 Cs1 Cd1 38.542(9) 5_455 5_455 ?
Se1 Cs1 Cd1 79.206(12) 5 5_455 ?
Se1 Cs1 Cd1 115.429(8) 9_565 5_455 ?
Se1 Cs1 Cd1 115.429(8) 2_565 5_455 ?
Cd1 Cs1 Cd1 63.888(12) 5 5_455 ?
Se2 Cs1 Cs1 53.627(9) 5_455 1_455 ?
Se2 Cs1 Cs1 126.373(9) 5 1_455 ?
Se1 Cs1 Cs1 124.206(6) 14_556 1_455 ?
Se1 Cs1 Cs1 55.794(6) 14_456 1_455 ?
Se1 Cs1 Cs1 55.794(6) 5_455 1_455 ?
Se1 Cs1 Cs1 124.206(6) 5 1_455 ?
Se1 Cs1 Cs1 90.0 9_565 1_455 ?
Se1 Cs1 Cs1 90.0 2_565 1_455 ?
Cd1 Cs1 Cs1 121.944(6) 5 1_455 ?
Cd1 Cs1 Cs1 58.056(6) 5_455 1_455 ?
Se2 Cs1 Cs1 126.373(9) 5_455 1_655 ?
Se2 Cs1 Cs1 53.627(9) 5 1_655 ?
Se1 Cs1 Cs1 55.794(6) 14_556 1_655 ?
Se1 Cs1 Cs1 124.206(6) 14_456 1_655 ?
Se1 Cs1 Cs1 124.206(6) 5_455 1_655 ?
Se1 Cs1 Cs1 55.794(6) 5 1_655 ?
Se1 Cs1 Cs1 90.0 9_565 1_655 ?
Se1 Cs1 Cs1 90.0 2_565 1_655 ?
Cd1 Cs1 Cs1 58.056(6) 5 1_655 ?
Cd1 Cs1 Cs1 121.944(6) 5_455 1_655 ?
Cs1 Cs1 Cs1 180.00(2) 1_455 1_655 ?
Se1 Cd1 Se1 122.16(3) . 10_556 ?
Se1 Cd1 Se2 106.923(8) . 5 ?
Se1 Cd1 Se2 106.923(8) 10_556 5 ?
Se1 Cd1 Se2 106.923(8) . 5_455 ?
Se1 Cd1 Se2 106.923(8) 10_556 5_455 ?
Se2 Cd1 Se2 105.98(3) 5 5_455 ?
Se1 Cd1 Tb1 140.529(9) . 6 ?
Se1 Cd1 Tb1 53.624(8) 10_556 6 ?
Se2 Cd1 Tb1 53.916(5) 5 6 ?
Se2 Cd1 Tb1 111.489(13) 5_455 6 ?
Se1 Cd1 Tb1 53.624(8) . 5_455 ?
Se1 Cd1 Tb1 140.529(9) 10_556 5_455 ?
Se2 Cd1 Tb1 111.489(13) 5 5_455 ?
Se2 Cd1 Tb1 53.916(5) 5_455 5_455 ?
Tb1 Cd1 Tb1 158.685(17) 6 5_455 ?
Se1 Cd1 Tb1 140.529(9) . 6_455 ?
Se1 Cd1 Tb1 53.624(8) 10_556 6_455 ?
Se2 Cd1 Tb1 111.489(13) 5 6_455 ?
Se2 Cd1 Tb1 53.916(5) 5_455 6_455 ?
Tb1 Cd1 Tb1 73.476(6) 6 6_455 ?
Tb1 Cd1 Tb1 102.475(7) 5_455 6_455 ?
Se1 Cd1 Tb1 53.624(8) . 5 ?
Se1 Cd1 Tb1 140.529(9) 10_556 5 ?
Se2 Cd1 Tb1 53.916(5) 5 5 ?
Se2 Cd1 Tb1 111.489(13) 5_455 5 ?
Tb1 Cd1 Tb1 102.475(7) 6 5 ?
Tb1 Cd1 Tb1 73.476(6) 5_455 5 ?
Tb1 Cd1 Tb1 158.685(17) 6_455 5 ?
Se1 Cd1 Cs1 65.774(13) . 5_445 ?
Se1 Cd1 Cs1 65.774(13) 10_556 5_445 ?
Se2 Cd1 Cs1 158.954(18) 5 5_445 ?
Se2 Cd1 Cs1 95.066(15) 5_455 5_445 ?
Tb1 Cd1 Cs1 118.256(10) 6 5_445 ?
Tb1 Cd1 Cs1 80.819(6) 5_455 5_445 ?
Tb1 Cd1 Cs1 80.819(6) 6_455 5_445 ?
Tb1 Cd1 Cs1 118.256(10) 5 5_445 ?
Se1 Cd1 Cs1 65.774(13) . 5_545 ?
Se1 Cd1 Cs1 65.774(13) 10_556 5_545 ?
Se2 Cd1 Cs1 95.066(15) 5 5_545 ?
Se2 Cd1 Cs1 158.954(18) 5_455 5_545 ?
Tb1 Cd1 Cs1 80.819(6) 6 5_545 ?
Tb1 Cd1 Cs1 118.256(10) 5_455 5_545 ?
Tb1 Cd1 Cs1 118.256(10) 6_455 5_545 ?
Tb1 Cd1 Cs1 80.819(6) 5 5_545 ?
Cs1 Cd1 Cs1 63.888(12) 5_445 5_545 ?
Se1 Cd1 Cs1 118.919(15) . . ?
Se1 Cd1 Cs1 118.919(15) 10_556 . ?
Se2 Cd1 Cs1 52.990(15) 5 . ?
Se2 Cd1 Cs1 52.990(15) 5_455 . ?
Tb1 Cd1 Cs1 79.342(8) 6 . ?
Tb1 Cd1 Cs1 79.342(8) 5_455 . ?
Tb1 Cd1 Cs1 79.342(8) 6_455 . ?
Tb1 Cd1 Cs1 79.342(8) 5 . ?
Cs1 Cd1 Cs1 148.056(6) 5_445 . ?
Cs1 Cd1 Cs1 148.056(6) 5_545 . ?
Cd1 Se1 Tb1 80.557(13) . 5 ?
Cd1 Se1 Tb1 80.557(13) . 5_455 ?
Tb1 Se1 Tb1 94.253(15) 5 5_455 ?
Cd1 Se1 Cs1 75.685(15) . 5_545 ?
Tb1 Se1 Cs1 93.931(8) 5 5_545 ?
Tb1 Se1 Cs1 153.193(17) 5_455 5_545 ?
Cd1 Se1 Cs1 75.685(15) . 5_445 ?
Tb1 Se1 Cs1 153.193(17) 5 5_445 ?
Tb1 Se1 Cs1 93.931(8) 5_455 5_445 ?
Cs1 Se1 Cs1 68.412(11) 5_545 5_445 ?
Cd1 Se1 Cs1 178.52(2) . 9_565 ?
Tb1 Se1 Cs1 100.432(13) 5 9_565 ?
Tb1 Se1 Cs1 100.432(13) 5_455 9_565 ?
Cs1 Se1 Cs1 103.108(11) 5_545 9_565 ?
Cs1 Se1 Cs1 103.108(11) 5_445 9_565 ?
Cd1 Se2 Cd1 105.98(3) 5_445 5_545 ?
Cd1 Se2 Tb1 78.794(11) 5_445 . ?
Cd1 Se2 Tb1 78.794(11) 5_545 . ?
Cd1 Se2 Tb1 78.794(11) 5_445 2 ?
Cd1 Se2 Tb1 78.794(11) 5_545 2 ?
Tb1 Se2 Tb1 142.33(3) . 2 ?
Cd1 Se2 Cs1 163.38(2) 5_445 5_545 ?
Cd1 Se2 Cs1 90.637(13) 5_545 5_545 ?
Tb1 Se2 Cs1 105.066(9) . 5_545 ?
Tb1 Se2 Cs1 105.066(9) 2 5_545 ?
Cd1 Se2 Cs1 90.637(13) 5_445 5_445 ?
Cd1 Se2 Cs1 163.38(2) 5_545 5_445 ?
Tb1 Se2 Cs1 105.066(9) . 5_445 ?
Tb1 Se2 Cs1 105.066(9) 2 5_445 ?
Cs1 Se2 Cs1 72.746(18) 5_545 5_445 ?

loop_
_geom_bond_atom_site_label_1
_geom_bond_atom_site_label_2
_geom_bond_distance
_geom_bond_site_symmetry_2
_geom_bond_publ_flag
Tb1 Se1 2.9073(4) 13 ?
Tb1 Se1 2.9073(4) 5_445 ?
Tb1 Se1 2.9073(4) 13_455 ?
Tb1 Se1 2.9073(4) 5_545 ?
Tb1 Se2 2.9345(3) 9 ?
Tb1 Se2 2.9345(3) . ?
Tb1 Cd1 3.5619(2) 5_545 ?
Tb1 Cd1 3.5619(2) 13_455 ?
Tb1 Cd1 3.5619(2) 13 ?
Tb1 Cd1 3.5619(2) 5_445 ?
Cs1 Se2 3.5927(8) 5_455 ?
Cs1 Se2 3.5927(8) 5 ?
Cs1 Se1 3.7899(5) 14_556 ?
Cs1 Se1 3.7899(5) 14_456 ?
Cs1 Se1 3.7899(5) 5_455 ?
Cs1 Se1 3.7899(5) 5 ?
Cs1 Se1 3.8123(6) 9_565 ?
Cs1 Se1 3.8123(6) 2_565 ?
Cs1 Cd1 4.0269(7) 5 ?
Cs1 Cd1 4.0269(7) 5_455 ?
Cs1 Cs1 4.2612(3) 1_455 ?
Cs1 Cs1 4.2612(3) 1_655 ?
Cd1 Se1 2.5895(6) . ?
Cd1 Se1 2.5895(6) 10_556 ?
Cd1 Se2 2.6682(5) 5 ?
Cd1 Se2 2.6682(5) 5_455 ?
Cd1 Tb1 3.5619(2) 6 ?
Cd1 Tb1 3.5619(2) 5_455 ?
Cd1 Tb1 3.5619(2) 6_455 ?
Cd1 Tb1 3.5619(2) 5 ?
Cd1 Cs1 4.0269(7) 5_445 ?
Cd1 Cs1 4.0269(7) 5_545 ?
Se1 Tb1 2.9073(4) 5 ?
Se1 Tb1 2.9073(4) 5_455 ?
Se1 Cs1 3.7899(5) 5_545 ?
Se1 Cs1 3.7899(5) 5_445 ?
Se1 Cs1 3.8123(6) 9_565 ?
Se2 Cd1 2.6682(5) 5_445 ?
Se2 Cd1 2.6682(5) 5_545 ?
Se2 Tb1 2.9345(3) 2 ?
Se2 Cs1 3.5927(8) 5_545 ?
Se2 Cs1 3.5927(8) 5_445 ?
